data_2201651
loop_
_publ_author_name
'Eriksson, Lars'
'Hu, Jiwei'

_publ_section_title
;
 2,3,4,5,6-Pentabromophenyl phenyl ether
;
_journal_issue 7
_journal_name_full 'Acta Crystallographica Section E'
_journal_page_first o794
_journal_page_last o796
_journal_paper_doi 10.1107/S1600536802010942
_journal_volume 58
_journal_year 2002
_chemical_formula_iupac 'C12 H5 Br5 O'
_chemical_formula_moiety 'C12 H5 Br5 O'
_chemical_formula_sum 'C12 H5 Br5 O'
_chemical_formula_weight 564.71
_chemical_name_systematic
;
2,3,4,5,6-Pentabromophenyl phenyl ether
;
_space_group_IT_number 14
_symmetry_cell_setting monoclinic
_symmetry_space_group_name_Hall '-P 2ybc'
_symmetry_space_group_name_H-M 'P 1 21/c 1'
_atom_sites_solution_hydrogens geom
_atom_sites_solution_primary direct
_atom_sites_solution_secondary difmap
_audit_creation_method SHELXL-97
_cell_angle_alpha 90.00
_cell_angle_beta 102.66(3)
_cell_angle_gamma 90.00
_cell_formula_units_Z 4
_cell_length_a 11.579(4)
_cell_length_b 5.3284(11)
_cell_length_c 24.133(6)
_cell_measurement_reflns_used 1573
_cell_measurement_temperature 293(2)
_cell_measurement_theta_max 26.00
_cell_measurement_theta_min 1.65
_cell_volume 1452.7(7)
_computing_cell_refinement 'CELL in IPDS'
_computing_data_collection 'EXPOSE in IPDS (Stoe & Cie, 1997)'
_computing_data_reduction 'INTEGRATE in IPDS and X-RED (Stoe & Cie, 1997)'
_computing_molecular_graphics 'DIAMOND (Bergerhoff, 1996)'
_computing_structure_refinement 'SHELXL97 (Sheldrick, 1997)'
_computing_structure_solution 'SHELXS97 (Sheldrick, 1990)'
_diffrn_ambient_temperature 293(2)
_diffrn_detector_area_resol_mean 6.0
_diffrn_measured_fraction_theta_full 0.987
_diffrn_measured_fraction_theta_max 0.987
_diffrn_measurement_device_type 'STOE IPDS area-detector'
_diffrn_measurement_method \f
_diffrn_radiation_monochromator graphite
_diffrn_radiation_source 'fine-focus sealed tube'
_diffrn_radiation_type MoK\a
_diffrn_radiation_wavelength 0.71073
_diffrn_reflns_av_R_equivalents 0.1142
_diffrn_reflns_av_sigmaI/netI 0.0805
_diffrn_reflns_limit_h_max 14
_diffrn_reflns_limit_h_min -14
_diffrn_reflns_limit_k_max 6
_diffrn_reflns_limit_k_min -6
_diffrn_reflns_limit_l_max 29
_diffrn_reflns_limit_l_min -29
_diffrn_reflns_number 18710
_diffrn_reflns_theta_full 26.03
_diffrn_reflns_theta_max 26.03
_diffrn_reflns_theta_min 2.21
_exptl_absorpt_coefficient_mu 13.815
_exptl_absorpt_correction_T_max 0.3281
_exptl_absorpt_correction_T_min 0.0809
_exptl_absorpt_correction_type numerical
_exptl_absorpt_process_details '(X-RED; Stoe & Cie, 1997)'
_exptl_crystal_colour colourless
_exptl_crystal_density_diffrn 2.582
_exptl_crystal_density_method 'not measured'
_exptl_crystal_description slab
_exptl_crystal_F_000 1040
_exptl_crystal_size_max 0.30
_exptl_crystal_size_mid 0.09
_exptl_crystal_size_min 0.08
_refine_diff_density_max 0.546
_refine_diff_density_min -0.675
_refine_ls_extinction_method none
_refine_ls_goodness_of_fit_ref 1.031
_refine_ls_hydrogen_treatment constr
_refine_ls_matrix_type full
_refine_ls_number_parameters 163
_refine_ls_number_reflns 2843
_refine_ls_number_restraints 46
_refine_ls_restrained_S_all 1.023
_refine_ls_R_factor_all 0.0872
_refine_ls_R_factor_gt 0.0360
_refine_ls_shift/su_max <0.001
_refine_ls_shift/su_mean 0.000
_refine_ls_structure_factor_coef Fsqd
_refine_ls_weighting_details 'calc w = 1/[\s^2^(Fo^2^)+(0.005P)^2^] where P = (Fo^2^+2Fc^2^)/3'
_refine_ls_weighting_scheme calc
_refine_ls_wR_factor_gt 0.0608
_refine_ls_wR_factor_ref 0.0662
_reflns_number_gt 1503
_reflns_number_total 2843
_reflns_threshold_expression I>2\s(I)
_cod_data_source_file wn6102.cif
_cod_data_source_block I
_cod_original_cell_volume 1452.7(6)
_cod_original_sg_symbol_H-M 'P 21/c'
_cod_database_code 2201651
_cod_database_fobs_code 2201651

loop_
_symmetry_equiv_pos_as_xyz
'x, y, z'
'-x, y+1/2, -z+1/2'
'-x, -y, -z'
'x, -y-1/2, z-1/2'

loop_
_atom_site_label
_atom_site_fract_x
_atom_site_fract_y
_atom_site_fract_z
_atom_site_U_iso_or_equiv
_atom_site_adp_type
_atom_site_calc_flag
_atom_site_refinement_flags
_atom_site_occupancy
_atom_site_disorder_assembly
_atom_site_disorder_group
_atom_site_type_symbol
Br1 0.41828(7) -0.49976(14) 0.39688(4) 0.0702(3) Uani d U 1 . . Br
Br2 0.43124(8) -0.14732(16) 0.28503(4) 0.0776(3) Uani d U 1 . . Br
Br3 0.22400(9) 0.27635(13) 0.24144(4) 0.0742(3) Uani d U 1 . . Br
Br4 0.01204(8) 0.35015(13) 0.31134(3) 0.0643(2) Uani d U 1 . . Br
Br5 0.00287(7) -0.01692(15) 0.42045(4) 0.0643(2) Uani d U 1 . . Br
O 0.2005(4) -0.3910(7) 0.44035(19) 0.0504(12) Uani d U 1 . . O
C1 0.2119(6) -0.2252(10) 0.3984(3) 0.0387(15) Uani d U 1 . . C
C2 0.3031(6) -0.2569(10) 0.3708(3) 0.0437(16) Uani d U 1 . . C
C3 0.3068(6) -0.1071(12) 0.3242(3) 0.0474(17) Uani d U 1 . . C
C4 0.2189(6) 0.0720(10) 0.3044(3) 0.0444(16) Uani d U 1 . . C
C5 0.1298(6) 0.1052(10) 0.3346(3) 0.0417(16) Uani d U 1 . . C
C6 0.1252(6) -0.0476(10) 0.3811(3) 0.0377(15) Uani d U 1 . . C
C7 0.2418(6) -0.3206(11) 0.4973(3) 0.0424(16) Uani d U 1 . . C
C8 0.2054(6) -0.4716(12) 0.5368(3) 0.0526(18) Uani d U 1 . . C
H8 0.1563 -0.6085 0.5250 0.063 Uiso calc R 1 . . H
C9 0.2420(7) -0.4186(15) 0.5935(4) 0.068(2) Uani d U 1 . . C
H9 0.2184 -0.5210 0.6202 0.082 Uiso calc R 1 . . H
C10 0.3125(7) -0.2173(14) 0.6109(3) 0.063(2) Uani d U 1 . . C
H10 0.3371 -0.1821 0.6494 0.076 Uiso calc R 1 . . H
C11 0.3474(7) -0.0657(13) 0.5715(3) 0.065(2) Uani d U 1 . . C
H11 0.3947 0.0735 0.5835 0.078 Uiso calc R 1 . . H
C12 0.3126(7) -0.1186(12) 0.5140(3) 0.0561(19) Uani d U 1 . . C
H12 0.3372 -0.0177 0.4873 0.067 Uiso calc R 1 . . H

loop_
_atom_site_aniso_label
_atom_site_aniso_U_11
_atom_site_aniso_U_22
_atom_site_aniso_U_33
_atom_site_aniso_U_12
_atom_site_aniso_U_13
_atom_site_aniso_U_23
Br1 0.0518(5) 0.0524(4) 0.0998(7) 0.0107(4) 0.0024(5) -0.0123(4)
Br2 0.0648(6) 0.0970(6) 0.0841(7) -0.0227(5) 0.0449(5) -0.0308(5)
Br3 0.1041(8) 0.0737(5) 0.0446(5) -0.0332(5) 0.0159(4) 0.0063(4)
Br4 0.0692(6) 0.0520(4) 0.0611(5) 0.0118(4) -0.0088(4) -0.0021(4)
Br5 0.0529(5) 0.0799(5) 0.0671(5) 0.0038(4) 0.0282(4) -0.0030(5)
O 0.068(4) 0.036(2) 0.045(3) -0.012(2) 0.010(3) 0.003(2)
C1 0.049(4) 0.036(3) 0.031(4) -0.001(3) 0.007(3) 0.001(3)
C2 0.043(4) 0.033(3) 0.055(4) 0.005(3) 0.010(4) -0.011(3)
C3 0.051(5) 0.050(4) 0.045(4) -0.013(3) 0.019(4) -0.021(3)
C4 0.047(4) 0.044(4) 0.042(4) -0.013(3) 0.012(3) -0.009(3)
C5 0.047(4) 0.029(3) 0.044(4) -0.002(3) -0.002(3) -0.007(3)
C6 0.037(4) 0.036(3) 0.040(4) -0.003(3) 0.008(3) -0.005(3)
C7 0.045(4) 0.040(4) 0.041(4) 0.005(3) 0.007(3) 0.008(3)
C8 0.059(5) 0.049(4) 0.052(5) 0.001(3) 0.018(4) 0.007(4)
C9 0.069(6) 0.087(6) 0.052(5) 0.011(4) 0.021(5) 0.016(4)
C10 0.061(6) 0.076(5) 0.049(5) 0.026(4) 0.007(4) -0.007(4)
C11 0.068(6) 0.063(5) 0.056(5) 0.000(4) -0.007(4) -0.010(4)
C12 0.063(5) 0.051(4) 0.049(5) -0.011(4) 0.001(4) 0.004(3)

loop_
_atom_type_symbol
_atom_type_description
_atom_type_scat_dispersion_real
_atom_type_scat_dispersion_imag
_atom_type_scat_source
C C 0.0033 0.0016 'International Tables Vol C Tables 4.2.6.8 and 6.1.1.4'
H H 0.0000 0.0000 'International Tables Vol C Tables 4.2.6.8 and 6.1.1.4'
O O 0.0106 0.0060 'International Tables Vol C Tables 4.2.6.8 and 6.1.1.4'
Br Br -0.2901 2.4595 'International Tables Vol C Tables 4.2.6.8 and 6.1.1.4'

loop_
_geom_angle_atom_site_label_1
_geom_angle_atom_site_label_2
_geom_angle_atom_site_label_3
_geom_angle
_geom_angle_publ_flag
C1 O C7 118.9(4) yes
O C1 C2 119.1(5) yes
O C1 C6 119.0(6) yes
C2 C1 C6 121.6(6) yes
C1 C2 C3 119.0(6) ?
C1 C2 Br1 119.3(5) ?
C3 C2 Br1 121.7(5) ?
C2 C3 C4 121.3(6) ?
C2 C3 Br2 120.0(5) ?
C4 C3 Br2 118.7(5) ?
C5 C4 C3 118.1(6) ?
C5 C4 Br3 120.3(5) ?
C3 C4 Br3 121.4(5) ?
C6 C5 C4 120.5(6) ?
C6 C5 Br4 119.4(5) ?
C4 C5 Br4 120.0(5) ?
C1 C6 C5 119.4(6) ?
C1 C6 Br5 119.2(4) ?
C5 C6 Br5 121.4(5) ?
C12 C7 C8 120.8(6) yes
C12 C7 O 123.8(6) yes
C8 C7 O 115.5(6) yes
C9 C8 C7 119.6(7) ?
C10 C9 C8 120.4(7) ?
C9 C10 C11 119.9(8) ?
C10 C11 C12 120.5(7) ?
C7 C12 C11 118.8(7) ?

loop_
_geom_bond_atom_site_label_1
_geom_bond_atom_site_label_2
_geom_bond_site_symmetry_2
_geom_bond_distance
_geom_bond_publ_flag
Br1 C2 . 1.866(6) yes
Br2 C3 . 1.900(6) yes
Br3 C4 . 1.880(6) yes
Br4 C5 . 1.882(6) yes
Br5 C6 . 1.876(6) yes
O C1 . 1.371(7) yes
O C7 . 1.403(8) yes
C1 C2 . 1.377(8) ?
C1 C6 . 1.377(8) ?
C2 C3 . 1.388(9) ?
C3 C4 . 1.401(9) ?
C4 C5 . 1.400(9) ?
C5 C6 . 1.397(8) ?
C7 C12 . 1.359(8) ?
C7 C8 . 1.383(8) ?
C8 C9 . 1.369(10) ?
C9 C10 . 1.358(10) ?
C10 C11 . 1.375(10) ?
C11 C12 . 1.387(10) ?

loop_
_geom_torsion_atom_site_label_1
_geom_torsion_atom_site_label_2
_geom_torsion_atom_site_label_3
_geom_torsion_atom_site_label_4
_geom_torsion
_geom_torsion_publ_flag
C7 O C1 C2 100.4(7) yes
C7 O C1 C6 -86.2(7) yes
O C1 C2 C3 172.7(5) ?
C6 C1 C2 C3 -0.5(9) ?
O C1 C2 Br1 -7.2(8) ?
C6 C1 C2 Br1 179.6(5) ?
C1 C2 C3 C4 -0.9(9) ?
Br1 C2 C3 C4 179.0(5) ?
C1 C2 C3 Br2 -179.8(5) ?
Br1 C2 C3 Br2 0.1(7) ?
C2 C3 C4 C5 3.1(9) ?
Br2 C3 C4 C5 -178.0(4) ?
C2 C3 C4 Br3 179.7(5) ?
Br2 C3 C4 Br3 -1.5(7) ?
C3 C4 C5 C6 -3.9(9) ?
Br3 C4 C5 C6 179.5(4) ?
C3 C4 C5 Br4 178.1(4) ?
Br3 C4 C5 Br4 1.5(7) ?
O C1 C6 C5 -173.5(5) ?
C2 C1 C6 C5 -0.3(9) ?
O C1 C6 Br5 6.3(8) ?
C2 C1 C6 Br5 179.5(5) ?
C4 C5 C6 C1 2.6(9) ?
Br4 C5 C6 C1 -179.4(5) ?
C4 C5 C6 Br5 -177.2(5) ?
Br4 C5 C6 Br5 0.8(7) ?
C1 O C7 C12 -12.9(9) yes
C1 O C7 C8 166.8(5) yes
C12 C7 C8 C9 -0.7(10) ?
O C7 C8 C9 179.6(6) ?
C7 C8 C9 C10 0.8(11) ?
C8 C9 C10 C11 0.0(11) ?
C9 C10 C11 C12 -0.9(11) ?
C8 C7 C12 C11 -0.2(10) ?
O C7 C12 C11 179.5(6) ?
C10 C11 C12 C7 1.0(11) ?

loop_
_cod_related_entry_id
_cod_related_entry_database
_cod_related_entry_code
1 ChemSpider 10659424
